data_7041810
loop_
_publ_author_name
'Rieb, Julia'
'Dominelli, Bruno'
'Mayer, David'
'Jandl, Christian'
'Drechsel, Jonas'
'Heydenreuter, Wolfgang'
'Sieber, Stephan A.'
'K\"uhn, Fritz E'

_publ_section_title
;
 Influence of wing-tip substituents and reaction conditions on the
 structure, properties and cytotoxicity of Ag(i)- and Au(i)-bis(NHC)
 complexes.
;
_journal_issue 8
_journal_name_full 'Dalton transactions (Cambridge, England : 2003)'
_journal_page_first 2722
_journal_page_last 2735
_journal_paper_doi 10.1039/c6dt04559f
_journal_volume 46
_journal_year 2017
_chemical_compound_source 'see text'
_chemical_formula_moiety 'C28 H44 Ag2 N8 O2, 2(C24 H20 B)'
_chemical_formula_sum 'C76 H84 Ag2 B2 N8 O2'
_chemical_formula_weight 1378.87
_space_group_IT_number 14
_symmetry_cell_setting monoclinic
_symmetry_Int_Tables_number 14
_symmetry_space_group_name_Hall '-P 2yn'
_symmetry_space_group_name_H-M 'P 1 21/n 1'
_atom_sites_solution_hydrogens geom
_audit_update_record
;
2016-12-01 deposited with the CCDC.
2017-01-23 downloaded from the CCDC.
;
_cell_angle_alpha 90
_cell_angle_beta 100.939(3)
_cell_angle_gamma 90
_cell_formula_units_Z 2
_cell_length_a 9.9899(7)
_cell_length_b 14.7429(9)
_cell_length_c 22.6289(14)
_cell_measurement_reflns_used 9716
_cell_measurement_temperature 123
_cell_measurement_theta_max 26.5405
_cell_measurement_theta_min 2.4238
_cell_volume 3272.2(4)
_computing_cell_refinement 'SAINT (Bruker, 2012)'
_computing_data_collection 'APEX II Control Software (Bruker, 2013)'
_computing_data_reduction 'SAINT (Bruker, 2012)'
_computing_molecular_graphics 'PLATON (Spek, 2011)'
_computing_publication_material 'PLATON (Spek, 2011), enCIFer (Allen, 2004)'
_computing_structure_refinement 'SHELXL2014 (Sheldrick, 2014), SHELXLE (Huebschle, 2011)'
_computing_structure_solution 'SHELXS97 (Sheldrick, 1997)'
_diffrn_ambient_temperature 123
_diffrn_detector ' CCD plate '
_diffrn_detector_area_resol_mean 16
_diffrn_measured_fraction_theta_full 1.000
_diffrn_measured_fraction_theta_max 1.000
_diffrn_measurement_device ' \k-geometry diffractometer '
_diffrn_measurement_device_type ' Bruker APEX-II CCD '
_diffrn_measurement_method ' phi- and omega-rotation '
_diffrn_radiation_monochromator 'MONTEL optic'
_diffrn_radiation_probe x-ray
_diffrn_radiation_source 'rotating anode FR591'
_diffrn_radiation_type MoK\a
_diffrn_radiation_wavelength 0.71073
_diffrn_reflns_av_R_equivalents 0.0528
_diffrn_reflns_av_sigmaI/netI 0.0218
_diffrn_reflns_limit_h_max 12
_diffrn_reflns_limit_h_min -12
_diffrn_reflns_limit_k_max 17
_diffrn_reflns_limit_k_min -17
_diffrn_reflns_limit_l_max 27
_diffrn_reflns_limit_l_min -27
_diffrn_reflns_number 77780
_diffrn_reflns_reduction_process
;
;
_diffrn_reflns_theta_full 25.24
_diffrn_reflns_theta_max 25.35
_diffrn_reflns_theta_min 1.66
_exptl_absorpt_coefficient_mu 0.653
_exptl_absorpt_correction_T_max 0.7454
_exptl_absorpt_correction_T_min 0.6520
_exptl_absorpt_correction_type multi-scan
_exptl_absorpt_process_details 'SADABS, Bruker, 2008b'
_exptl_crystal_colour colourless
_exptl_crystal_density_diffrn 1.400
_exptl_crystal_density_method 'Not Measured'
_exptl_crystal_description fragment
_exptl_crystal_F_000 1432
_exptl_crystal_size_max 0.228
_exptl_crystal_size_mid 0.155
_exptl_crystal_size_min 0.128
_refine_diff_density_max 1.362
_refine_diff_density_min -0.555
_refine_diff_density_rms 0.066
_refine_ls_extinction_method none
_refine_ls_goodness_of_fit_ref 1.033
_refine_ls_hydrogen_treatment constr
_refine_ls_matrix_type full
_refine_ls_number_parameters 411
_refine_ls_number_reflns 5996
_refine_ls_number_restraints 0
_refine_ls_restrained_S_all 1.033
_refine_ls_R_factor_all 0.0319
_refine_ls_R_factor_gt 0.0286
_refine_ls_shift/su_max 0.001
_refine_ls_shift/su_mean 0.000
_refine_ls_structure_factor_coef Fsqd
_refine_ls_weighting_details 'W=1/[\S^2^(FO^2^)+(0.0326P)^2^+4.7223P] WHERE P=(FO^2^+2FC^2^)/3'
_refine_ls_weighting_scheme calc
_refine_ls_wR_factor_gt 0.0711
_refine_ls_wR_factor_ref 0.0735
_reflns_number_gt 5489
_reflns_number_total 5996
_reflns_threshold_expression i>2\s(i)
_cod_data_source_file c6dt04559f2.cif
_cod_data_source_block Ag2_LiPr_2_BPh4_2
_cod_depositor_comments 'Adding full bibliography for 7041805--7041812.cif.'
_cod_original_sg_symbol_H-M 'P 21/n'
_cod_database_code 7041810
_shelxl_version_number 2014/6

loop_
_symmetry_equiv_pos_site_id
_symmetry_equiv_pos_as_xyz
1 x,y,z
2 1/2-x,1/2+y,1/2-z
3 -x,-y,-z
4 1/2+x,1/2-y,1/2+z

loop_
_atom_site_aniso_label
_atom_site_aniso_U_11
_atom_site_aniso_U_22
_atom_site_aniso_U_33
_atom_site_aniso_U_23
_atom_site_aniso_U_13
_atom_site_aniso_U_12
Ag1 0.0184(1) 0.0172(1) 0.0151(1) -0.0022(1) 0.0044(1) 0.0001(1)
O1 0.0322(11) 0.0325(11) 0.0432(11) 0.0015(9) 0.0149(9) -0.0061(8)
N1 0.0159(9) 0.0163(9) 0.0174(9) -0.0011(7) 0.0018(7) -0.0003(7)
N2 0.0156(9) 0.0159(9) 0.0171(9) -0.0010(7) 0.0029(7) 0.0006(7)
N3 0.0154(9) 0.0193(10) 0.0156(9) -0.0011(7) 0.0020(7) 0.0025(8)
N4 0.0190(10) 0.0235(11) 0.0258(10) -0.0062(8) 0.0056(8) 0.0010(8)
C1 0.0222(13) 0.0372(15) 0.0344(14) 0.0123(12) 0.0042(11) 0.0062(11)
C2 0.0211(12) 0.0192(12) 0.0191(11) 0.0027(9) 0.0022(9) 0.0024(9)
C3 0.0264(13) 0.0277(14) 0.0306(13) 0.0089(11) 0.0039(11) -0.0017(11)
C4 0.0115(10) 0.0190(11) 0.0170(10) 0.0002(9) 0.0042(8) -0.0014(8)
C5 0.0235(12) 0.0201(12) 0.0203(11) -0.0054(9) 0.0024(9) 0.0025(10)
C6 0.0227(12) 0.0233(12) 0.0167(11) -0.0051(9) 0.0028(9) 0.0025(10)
C7 0.0172(11) 0.0172(11) 0.0181(11) -0.0007(9) 0.0028(9) 0.0019(9)
C8 0.0185(11) 0.0156(11) 0.0168(11) 0.0016(9) 0.0043(9) 0.0013(9)
C9 0.0232(13) 0.0311(13) 0.0183(11) -0.0075(10) 0.0007(9) 0.0037(10)
C10 0.0207(13) 0.0303(13) 0.0254(13) -0.0107(10) -0.0006(10) 0.0009(10)
C11 0.0184(13) 0.0337(15) 0.0381(15) -0.0069(12) 0.0097(11) -0.0022(11)
C12 0.0229(13) 0.0279(14) 0.0481(17) -0.0032(12) 0.0147(12) 0.0034(11)
C13 0.0352(16) 0.0279(15) 0.0605(19) -0.0023(13) 0.0259(14) -0.0028(12)
C14 0.0274(13) 0.0246(13) 0.0282(13) 0.0068(10) 0.0117(11) 0.0043(10)
C15 0.0193(12) 0.0179(12) 0.0360(14) 0.0003(10) -0.0037(10) 0.0038(10)
C16 0.0177(12) 0.0220(13) 0.0358(14) -0.0048(10) 0.0067(10) 0.0032(10)
C17 0.0184(12) 0.0181(12) 0.0243(12) 0.0002(9) 0.0060(9) 0.0003(9)
C18 0.0136(11) 0.0149(11) 0.0196(11) -0.0023(8) 0.0006(9) -0.0017(8)
C19 0.0181(11) 0.0176(11) 0.0135(10) 0.0003(8) 0.0024(8) 0.0009(9)
C20 0.0191(12) 0.0197(12) 0.0236(12) 0.0019(9) 0.0015(9) 0.0015(9)
C21 0.0211(12) 0.0273(14) 0.0251(12) 0.0041(10) 0.0012(10) -0.0061(10)
C22 0.0131(11) 0.0373(14) 0.0204(11) 0.0033(10) 0.0043(9) 0.0005(10)
C23 0.0254(13) 0.0190(12) 0.0254(12) -0.0025(10) -0.0043(10) 0.0016(10)
C24 0.0149(11) 0.0242(13) 0.0324(13) -0.0012(10) 0.0010(10) 0.0012(9)
C25 0.0191(12) 0.0193(12) 0.0223(11) -0.0018(9) 0.0038(9) 0.0034(9)
C26 0.0167(11) 0.0136(11) 0.0186(11) 0.0026(8) 0.0028(9) 0.0045(9)
C27 0.0212(12) 0.0219(12) 0.0219(11) -0.0002(9) 0.0061(9) 0.0006(9)
C28 0.0324(14) 0.0233(13) 0.0197(11) -0.0029(9) 0.0050(10) 0.0034(10)
C29 0.0204(12) 0.0278(13) 0.0272(13) -0.0012(10) 0.0071(10) 0.0061(10)
C30 0.0198(12) 0.0198(12) 0.0264(12) -0.0012(9) 0.0062(10) -0.0003(9)
C31 0.0265(13) 0.0213(12) 0.0222(12) 0.0047(10) -0.0022(10) -0.0017(10)
C32 0.0184(12) 0.0211(12) 0.0198(11) 0.0004(9) 0.0027(9) 0.0009(9)
C33 0.0123(10) 0.0189(11) 0.0195(11) -0.0002(9) 0.0040(8) 0.0058(9)
C34 0.0247(13) 0.0206(12) 0.0229(12) 0.0016(9) 0.0040(10) 0.0042(10)
C35 0.0317(14) 0.0274(14) 0.0315(14) 0.0112(11) 0.0083(11) 0.0041(11)
C36 0.0296(14) 0.0474(17) 0.0186(12) 0.0079(11) 0.0044(10) 0.0127(12)
C37 0.0249(13) 0.0393(15) 0.0214(12) -0.0066(11) 0.0022(10) 0.0050(11)
C38 0.0207(12) 0.0240(13) 0.0224(12) -0.0023(10) 0.0045(9) 0.0010(10)
B1 0.0163(12) 0.0137(12) 0.0182(12) -0.0001(9) 0.0044(10) 0.0016(10)

loop_
_atom_site_label
_atom_site_type_symbol
_atom_site_thermal_displace_type
_atom_site_fract_x
_atom_site_fract_y
_atom_site_fract_z
_atom_site_occupancy
_atom_site_U_iso_or_equiv
_atom_site_calc_flag
_atom_site_refinement_flags
Ag1 Ag Uani 0.65961(2) 0.43968(2) 0.52620(2) 1.000 0.0167(1) d .
O1 O Uani 0.70496(19) 0.53948(13) 0.33652(9) 1.000 0.0350(6) d .
N1 N Uani 0.68043(19) 0.27329(13) 0.44686(8) 1.000 0.0167(5) d .
N2 N Uani 0.58875(18) 0.38191(12) 0.39061(8) 1.000 0.0162(5) d .
N3 N Uani 0.37341(19) 0.45572(13) 0.35825(8) 1.000 0.0169(5) d .
N4 N Uani 0.1628(2) 0.46239(14) 0.36420(9) 1.000 0.0226(6) d .
C1 C Uani 0.8824(3) 0.18657(19) 0.49598(12) 1.000 0.0314(8) d .
C2 C Uani 0.7396(2) 0.21772(16) 0.50006(10) 1.000 0.0200(7) d .
C3 C Uani 0.6448(3) 0.13924(18) 0.50623(12) 1.000 0.0284(8) d .
C4 C Uani 0.6359(2) 0.35953(15) 0.44892(9) 1.000 0.0156(6) d .
C5 C Uani 0.6605(2) 0.24202(16) 0.38836(10) 1.000 0.0215(7) d .
C6 C Uani 0.6029(2) 0.31007(16) 0.35283(10) 1.000 0.0210(7) d .
C7 C Uani 0.5208(2) 0.46766(15) 0.37159(10) 1.000 0.0176(6) d .
C8 C Uani 0.2877(2) 0.48689(15) 0.39354(9) 1.000 0.0168(6) d .
C9 C Uani 0.3014(2) 0.41149(18) 0.30804(11) 1.000 0.0246(7) d .
C10 C Uani 0.1697(3) 0.41562(18) 0.31215(11) 1.000 0.0261(8) d .
C11 C Uani 0.0283(3) 0.47599(19) 0.38254(13) 1.000 0.0295(8) d .
C12 C Uani 0.0228(3) 0.55812(18) 0.42029(14) 1.000 0.0319(9) d .
C13 C Uani -0.0145(3) 0.39094(19) 0.40893(15) 1.000 0.0390(10) d .
C14 C Uani 0.5703(3) 0.51035(17) 0.31823(11) 1.000 0.0259(8) d .
C15 C Uani 0.5452(2) -0.10250(17) 0.69751(11) 1.000 0.0256(7) d .
C16 C Uani 0.5621(2) -0.05293(16) 0.64768(12) 1.000 0.0250(8) d .
C17 C Uani 0.4810(2) 0.02297(16) 0.63039(10) 1.000 0.0200(7) d .
C18 C Uani 0.3822(2) 0.05306(15) 0.66215(10) 1.000 0.0164(6) d .
C19 C Uani 0.1422(2) 0.14436(15) 0.65561(9) 1.000 0.0165(6) d .
C20 C Uani 0.0670(2) 0.06368(16) 0.65211(11) 1.000 0.0211(7) d .
C21 C Uani -0.0711(3) 0.06182(17) 0.65485(11) 1.000 0.0249(7) d .
C22 C Uani -0.1402(2) 0.14127(18) 0.66139(10) 1.000 0.0235(7) d .
C23 C Uani 0.5806(2) 0.31867(16) 0.78253(11) 1.000 0.0245(7) d .
C24 C Uani 0.6174(2) 0.29046(17) 0.72950(11) 1.000 0.0243(7) d .
C25 C Uani 0.5262(2) 0.24284(16) 0.68697(10) 1.000 0.0203(7) d .
C26 C Uani 0.3941(2) 0.21991(15) 0.69512(10) 1.000 0.0164(6) d .
C27 C Uani 0.3604(2) 0.25069(16) 0.74883(10) 1.000 0.0214(7) d .
C28 C Uani 0.4514(3) 0.29973(17) 0.79171(11) 1.000 0.0251(7) d .
C29 C Uani -0.0703(2) 0.22263(18) 0.66429(11) 1.000 0.0248(7) d .
C30 C Uani 0.0673(2) 0.22338(16) 0.66101(10) 1.000 0.0218(7) d .
C31 C Uani 0.4471(3) -0.07600(16) 0.72954(11) 1.000 0.0242(7) d .
C32 C Uani 0.3685(2) 0.00075(16) 0.71235(10) 1.000 0.0199(7) d .
C33 C Uani 0.2938(2) 0.18092(15) 0.57707(10) 1.000 0.0168(6) d .
C34 C Uani 0.3275(2) 0.26715(16) 0.55869(11) 1.000 0.0228(7) d .
C35 C Uani 0.3143(3) 0.29084(18) 0.49826(12) 1.000 0.0299(8) d .
C36 C Uani 0.2653(3) 0.2292(2) 0.45357(11) 1.000 0.0319(8) d .
C37 C Uani 0.2286(3) 0.14365(19) 0.46994(11) 1.000 0.0288(8) d .
C38 C Uani 0.2425(2) 0.12061(17) 0.53019(10) 1.000 0.0223(7) d .
B1 B Uani 0.3011(3) 0.15001(17) 0.64729(11) 1.000 0.0159(7) d .
H1 H Uiso 0.71300 0.59240 0.32390 1.000 0.0520 c RU
H1A H Uiso 0.92350 0.15550 0.53330 1.000 0.0470 c RU
H1B H Uiso 0.93810 0.23930 0.49000 1.000 0.0470 c RU
H1C H Uiso 0.87780 0.14480 0.46200 1.000 0.0470 c RU
H2 H Uiso 0.74640 0.25680 0.53660 1.000 0.0240 c RU
H3A H Uiso 0.68210 0.10430 0.54250 1.000 0.0430 c RU
H3B H Uiso 0.63650 0.09990 0.47080 1.000 0.0430 c RU
H3C H Uiso 0.55480 0.16280 0.50940 1.000 0.0430 c RU
H5 H Uiso 0.68310 0.18350 0.37560 1.000 0.0260 c RU
H6 H Uiso 0.57710 0.30910 0.31020 1.000 0.0250 c RU
H7 H Uiso 0.54270 0.51090 0.40610 1.000 0.0210 c RU
H9 H Uiso 0.33840 0.38370 0.27680 1.000 0.0300 c RU
H10 H Uiso 0.09510 0.39100 0.28450 1.000 0.0310 c RU
H11 H Uiso -0.03920 0.48640 0.34450 1.000 0.0350 c RU
H12A H Uiso -0.07200 0.57050 0.42340 1.000 0.0480 c RU
H12B H Uiso 0.05980 0.61020 0.40180 1.000 0.0480 c RU
H12C H Uiso 0.07700 0.54780 0.46060 1.000 0.0480 c RU
H13A H Uiso 0.04860 0.37750 0.44660 1.000 0.0580 c RU
H13B H Uiso -0.01350 0.34080 0.38060 1.000 0.0580 c RU
H13C H Uiso -0.10690 0.39840 0.41700 1.000 0.0580 c RU
H14A H Uiso 0.56510 0.46540 0.28540 1.000 0.0310 c RU
H14B H Uiso 0.51150 0.56250 0.30290 1.000 0.0310 c RU
H15 H Uiso 0.60040 -0.15420 0.70960 1.000 0.0310 c RU
H16 H Uiso 0.62890 -0.07060 0.62520 1.000 0.0300 c RU
H17 H Uiso 0.49330 0.05560 0.59560 1.000 0.0240 c RU
H20 H Uiso 0.11190 0.00800 0.64770 1.000 0.0250 c RU
H21 H Uiso -0.11820 0.00550 0.65220 1.000 0.0300 c RU
H22 H Uiso -0.23400 0.14010 0.66390 1.000 0.0280 c RU
H23 H Uiso 0.64350 0.35060 0.81200 1.000 0.0290 c RU
H24 H Uiso 0.70590 0.30390 0.72220 1.000 0.0290 c RU
H25 H Uiso 0.55390 0.22490 0.65080 1.000 0.0240 c RU
H27 H Uiso 0.27210 0.23780 0.75650 1.000 0.0260 c RU
H28 H Uiso 0.42370 0.32010 0.82740 1.000 0.0300 c RU
H29 H Uiso -0.11620 0.27800 0.66850 1.000 0.0300 c RU
H30 H Uiso 0.11280 0.28020 0.66250 1.000 0.0260 c RU
H31 H Uiso 0.43330 -0.11030 0.76340 1.000 0.0290 c RU
H32 H Uiso 0.30300 0.01840 0.73550 1.000 0.0240 c RU
H34 H Uiso 0.36050 0.31120 0.58850 1.000 0.0270 c RU
H35 H Uiso 0.33940 0.35000 0.48780 1.000 0.0360 c RU
H36 H Uiso 0.25700 0.24520 0.41240 1.000 0.0380 c RU
H37 H Uiso 0.19360 0.10050 0.43980 1.000 0.0350 c RU
H38 H Uiso 0.21620 0.06150 0.54020 1.000 0.0270 c RU

loop_
_atom_type_symbol
_atom_type_description
_atom_type_scat_dispersion_real
_atom_type_scat_dispersion_imag
_atom_type_scat_source
C C 0.0033 0.0016 ' International Tables Vol C Tables 4.2.6.8 and 6.1.1.4'
H H 0.0000 0.0000 ' International Tables Vol C Tables 4.2.6.8 and 6.1.1.4'
Ag Ag -0.8971 1.1015 ' International Tables Vol C Tables 4.2.6.8 and 6.1.1.4'
B B 0.0013 0.0007 ' International Tables Vol C Tables 4.2.6.8 and 6.1.1.4'
N N 0.0061 0.0033 ' International Tables Vol C Tables 4.2.6.8 and 6.1.1.4'
O O 0.0106 0.0060 ' International Tables Vol C Tables 4.2.6.8 and 6.1.1.4'

loop_
_geom_angle_atom_site_label_1
_geom_angle_atom_site_label_2
_geom_angle_atom_site_label_3
_geom_angle
_geom_angle_site_symmetry_1
_geom_angle_site_symmetry_3
_geom_angle_publ_flag
C4 Ag1 C8 171.74(8) . 3_666 yes
C2 N1 C4 125.10(18) . . yes
C2 N1 C5 123.83(19) . . yes
C4 N1 C5 111.04(18) . . yes
C14 O1 H1 109.00 . . no
C4 N2 C7 123.64(18) . . yes
C6 N2 C7 125.18(18) . . yes
C4 N2 C6 110.95(18) . . yes
C7 N3 C8 124.27(18) . . yes
C8 N3 C9 110.75(18) . . yes
C7 N3 C9 124.99(18) . . yes
C8 N4 C10 111.3(2) . . yes
C10 N4 C11 119.9(2) . . yes
C8 N4 C11 128.7(2) . . yes
N1 C2 C1 110.62(19) . . yes
N1 C2 C3 109.64(18) . . yes
C1 C2 C3 112.6(2) . . no
Ag1 C4 N1 125.19(15) . . yes
Ag1 C4 N2 129.90(16) . . yes
N1 C4 N2 104.57(17) . . yes
N1 C5 C6 107.0(2) . . yes
N2 C6 C5 106.48(19) . . yes
N2 C7 N3 110.58(17) . . yes
N2 C7 C14 112.84(18) . . yes
N3 C7 C14 110.66(19) . . yes
N3 C8 N4 104.36(18) . . yes
Ag1 C8 N3 127.06(15) 3_666 . yes
Ag1 C8 N4 128.55(16) 3_666 . yes
N3 C9 C10 106.6(2) . . yes
N4 C10 C9 107.0(2) . . yes
N4 C11 C12 113.7(2) . . yes
C12 C11 C13 114.3(3) . . no
N4 C11 C13 109.9(2) . . yes
O1 C14 C7 109.3(2) . . yes
C2 C1 H1A 110.00 . . no
C2 C1 H1B 109.00 . . no
C2 C1 H1C 109.00 . . no
H1A C1 H1B 109.00 . . no
H1A C1 H1C 109.00 . . no
H1B C1 H1C 109.00 . . no
N1 C2 H2 108.00 . . no
C1 C2 H2 108.00 . . no
C3 C2 H2 108.00 . . no
C2 C3 H3A 109.00 . . no
C2 C3 H3B 109.00 . . no
C2 C3 H3C 110.00 . . no
H3A C3 H3B 109.00 . . no
H3A C3 H3C 109.00 . . no
H3B C3 H3C 109.00 . . no
N1 C5 H5 127.00 . . no
C6 C5 H5 127.00 . . no
N2 C6 H6 127.00 . . no
C5 C6 H6 127.00 . . no
N2 C7 H7 108.00 . . no
N3 C7 H7 108.00 . . no
C14 C7 H7 107.00 . . no
N3 C9 H9 127.00 . . no
C10 C9 H9 127.00 . . no
N4 C10 H10 126.00 . . no
C9 C10 H10 127.00 . . no
N4 C11 H11 106.00 . . no
C12 C11 H11 106.00 . . no
C13 C11 H11 106.00 . . no
C11 C12 H12A 110.00 . . no
C11 C12 H12B 110.00 . . no
C11 C12 H12C 109.00 . . no
H12A C12 H12B 109.00 . . no
H12A C12 H12C 109.00 . . no
H12B C12 H12C 109.00 . . no
C11 C13 H13A 109.00 . . no
C11 C13 H13B 110.00 . . no
C11 C13 H13C 109.00 . . no
H13A C13 H13B 109.00 . . no
H13A C13 H13C 109.00 . . no
H13B C13 H13C 109.00 . . no
O1 C14 H14A 110.00 . . no
O1 C14 H14B 110.00 . . no
C7 C14 H14A 110.00 . . no
C7 C14 H14B 110.00 . . no
H14A C14 H14B 108.00 . . no
C16 C15 C31 119.2(2) . . no
C15 C16 C17 120.0(2) . . no
C16 C17 C18 122.7(2) . . no
C17 C18 C32 115.4(2) . . no
C17 C18 B1 122.6(2) . . yes
C32 C18 B1 121.58(19) . . yes
C20 C19 C30 114.90(19) . . no
C20 C19 B1 123.95(19) . . yes
C30 C19 B1 120.88(19) . . yes
C19 C20 C21 122.6(2) . . no
C20 C21 C22 120.5(2) . . no
C21 C22 C29 118.8(2) . . no
C24 C23 C28 118.8(2) . . no
C23 C24 C25 120.47(19) . . no
C24 C25 C26 122.7(2) . . no
C25 C26 C27 115.0(2) . . no
C25 C26 B1 119.3(2) . . yes
C27 C26 B1 125.15(19) . . yes
C26 C27 C28 122.6(2) . . no
C23 C28 C27 120.4(2) . . no
C22 C29 C30 120.0(2) . . no
C19 C30 C29 123.2(2) . . no
C15 C31 C32 120.2(2) . . no
C18 C32 C31 122.6(2) . . no
C34 C33 C38 115.1(2) . . no
C34 C33 B1 124.9(2) . . yes
C38 C33 B1 119.89(19) . . yes
C33 C34 C35 122.5(2) . . no
C34 C35 C36 120.6(2) . . no
C35 C36 C37 118.7(2) . . no
C36 C37 C38 120.3(2) . . no
C33 C38 C37 122.8(2) . . no
C18 B1 C19 112.53(19) . . yes
C18 B1 C26 102.39(18) . . yes
C18 B1 C33 111.63(19) . . yes
C19 B1 C26 113.25(18) . . yes
C19 B1 C33 105.06(18) . . yes
C26 B1 C33 112.22(19) . . yes
C16 C15 H15 120.00 . . no
C31 C15 H15 120.00 . . no
C15 C16 H16 120.00 . . no
C17 C16 H16 120.00 . . no
C16 C17 H17 119.00 . . no
C18 C17 H17 119.00 . . no
C19 C20 H20 119.00 . . no
C21 C20 H20 119.00 . . no
C20 C21 H21 120.00 . . no
C22 C21 H21 120.00 . . no
C21 C22 H22 121.00 . . no
C29 C22 H22 121.00 . . no
C24 C23 H23 121.00 . . no
C28 C23 H23 121.00 . . no
C23 C24 H24 120.00 . . no
C25 C24 H24 120.00 . . no
C24 C25 H25 119.00 . . no
C26 C25 H25 119.00 . . no
C26 C27 H27 119.00 . . no
C28 C27 H27 119.00 . . no
C23 C28 H28 120.00 . . no
C27 C28 H28 120.00 . . no
C22 C29 H29 120.00 . . no
C30 C29 H29 120.00 . . no
C19 C30 H30 118.00 . . no
C29 C30 H30 118.00 . . no
C15 C31 H31 120.00 . . no
C32 C31 H31 120.00 . . no
C18 C32 H32 119.00 . . no
C31 C32 H32 119.00 . . no
C33 C34 H34 119.00 . . no
C35 C34 H34 119.00 . . no
C34 C35 H35 120.00 . . no
C36 C35 H35 120.00 . . no
C35 C36 H36 121.00 . . no
C37 C36 H36 121.00 . . no
C36 C37 H37 120.00 . . no
C38 C37 H37 120.00 . . no
C33 C38 H38 119.00 . . no
C37 C38 H38 119.00 . . no

loop_
_geom_bond_atom_site_label_1
_geom_bond_atom_site_label_2
_geom_bond_distance
_geom_bond_site_symmetry_2
_geom_bond_publ_flag
Ag1 C4 2.087(2) . yes
Ag1 C8 2.094(2) 3_666 yes
O1 C14 1.398(4) . yes
N1 C2 1.483(3) . yes
N1 C4 1.351(3) . yes
N1 C5 1.380(3) . yes
O1 H1 0.8400 . no
N2 C4 1.355(3) . yes
N2 C7 1.461(3) . yes
N2 C6 1.385(3) . yes
N3 C8 1.357(3) . yes
N3 C9 1.387(3) . yes
N3 C7 1.457(3) . yes
N4 C10 1.378(3) . yes
N4 C11 1.493(4) . yes
N4 C8 1.347(3) . yes
C1 C2 1.518(4) . no
C2 C3 1.518(4) . no
C5 C6 1.345(3) . no
C7 C14 1.525(3) . no
C9 C10 1.338(4) . no
C11 C12 1.489(4) . no
C11 C13 1.486(4) . no
C1 H1A 0.9800 . no
C1 H1B 0.9800 . no
C1 H1C 0.9800 . no
C2 H2 1.0000 . no
C3 H3A 0.9800 . no
C3 H3B 0.9800 . no
C3 H3C 0.9800 . no
C5 H5 0.9500 . no
C6 H6 0.9500 . no
C7 H7 1.0000 . no
C9 H9 0.9500 . no
C10 H10 0.9500 . no
C11 H11 1.0000 . no
C12 H12A 0.9800 . no
C12 H12B 0.9800 . no
C12 H12C 0.9800 . no
C13 H13A 0.9800 . no
C13 H13B 0.9800 . no
C13 H13C 0.9800 . no
C14 H14A 0.9900 . no
C14 H14B 0.9900 . no
C15 C16 1.381(4) . no
C15 C31 1.381(4) . no
C16 C17 1.393(3) . no
C17 C18 1.399(3) . no
C18 C32 1.401(3) . no
C18 B1 1.646(3) . yes
C19 C20 1.401(3) . no
C19 C30 1.402(3) . no
C19 B1 1.636(4) . yes
C20 C21 1.393(4) . no
C21 C22 1.382(4) . no
C22 C29 1.383(4) . no
C23 C24 1.384(3) . no
C23 C28 1.374(4) . no
C24 C25 1.384(3) . no
C25 C26 1.408(3) . no
C26 C27 1.397(3) . no
C26 B1 1.648(3) . yes
C27 C28 1.399(3) . no
C29 C30 1.391(3) . no
C31 C32 1.390(3) . no
C33 C34 1.398(3) . no
C33 C38 1.404(3) . no
C33 B1 1.641(3) . yes
C34 C35 1.393(4) . no
C35 C36 1.379(4) . no
C36 C37 1.384(4) . no
C37 C38 1.386(3) . no
C15 H15 0.9500 . no
C16 H16 0.9500 . no
C17 H17 0.9500 . no
C20 H20 0.9500 . no
C21 H21 0.9500 . no
C22 H22 0.9500 . no
C23 H23 0.9500 . no
C24 H24 0.9500 . no
C25 H25 0.9500 . no
C27 H27 0.9500 . no
C28 H28 0.9500 . no
C29 H29 0.9500 . no
C30 H30 0.9500 . no
C31 H31 0.9500 . no
C32 H32 0.9500 . no
C34 H34 0.9500 . no
C35 H35 0.9500 . no
C36 H36 0.9500 . no
C37 H37 0.9500 . no
C38 H38 0.9500 . no

loop_
_geom_torsion_atom_site_label_1
_geom_torsion_atom_site_label_2
_geom_torsion_atom_site_label_3
_geom_torsion_atom_site_label_4
_geom_torsion
_geom_torsion_site_symmetry_4
_geom_torsion_publ_flag
C4 N1 C2 C1 -121.8(2) . no
C4 N1 C2 C3 113.4(2) . no
C5 N1 C2 C1 60.0(3) . no
C5 N1 C2 C3 -64.9(3) . no
C2 N1 C4 Ag1 7.3(3) . no
C2 N1 C4 N2 -178.89(19) . no
C5 N1 C4 Ag1 -174.32(15) . no
C5 N1 C4 N2 -0.5(2) . no
C2 N1 C5 C6 178.75(19) . no
C4 N1 C5 C6 0.3(2) . no
C6 N2 C4 Ag1 173.91(15) . no
C6 N2 C4 N1 0.5(2) . no
C7 N2 C4 Ag1 -11.4(3) . no
C7 N2 C4 N1 175.17(18) . no
C4 N2 C6 C5 -0.3(2) . no
C7 N2 C6 C5 -174.89(19) . no
C4 N2 C7 N3 -99.5(2) . no
C4 N2 C7 C14 136.0(2) . no
C6 N2 C7 N3 74.4(3) . no
C6 N2 C7 C14 -50.1(3) . no
C8 N3 C7 N2 107.4(2) . no
C8 N3 C7 C14 -126.8(2) . no
C9 N3 C7 N2 -72.8(3) . no
C9 N3 C7 C14 53.0(3) . no
C7 N3 C8 N4 179.12(19) . no
C7 N3 C8 Ag1 1.0(3) 3_666 no
C9 N3 C8 N4 -0.7(2) . no
C9 N3 C8 Ag1 -178.83(17) 3_666 no
C7 N3 C9 C10 -179.6(2) . no
C8 N3 C9 C10 0.2(3) . no
C10 N4 C8 N3 1.0(3) . no
C10 N4 C8 Ag1 179.01(17) 3_666 no
C11 N4 C8 N3 178.0(2) . no
C11 N4 C8 Ag1 -4.0(4) 3_666 no
C8 N4 C10 C9 -0.8(3) . no
C11 N4 C10 C9 -178.1(2) . no
C8 N4 C11 C12 29.7(4) . no
C8 N4 C11 C13 -99.8(3) . no
C10 N4 C11 C12 -153.5(2) . no
C10 N4 C11 C13 77.0(3) . no
N1 C5 C6 N2 0.0(2) . no
N2 C7 C14 O1 -68.6(2) . no
N3 C7 C14 O1 166.88(19) . no
N3 C9 C10 N4 0.3(3) . no
C31 C15 C16 C17 0.2(4) . no
C16 C15 C31 C32 -1.3(4) . no
C15 C16 C17 C18 0.9(4) . no
C16 C17 C18 C32 -0.9(3) . no
C16 C17 C18 B1 171.5(2) . no
C17 C18 C32 C31 -0.2(3) . no
B1 C18 C32 C31 -172.7(2) . no
C17 C18 B1 C19 144.2(2) . no
C17 C18 B1 C26 -93.9(2) . no
C17 C18 B1 C33 26.4(3) . no
C32 C18 B1 C19 -43.8(3) . no
C32 C18 B1 C26 78.1(3) . no
C32 C18 B1 C33 -161.6(2) . no
C30 C19 C20 C21 -1.1(3) . no
B1 C19 C20 C21 -175.0(2) . no
C20 C19 C30 C29 1.6(3) . no
B1 C19 C30 C29 175.8(2) . no
C20 C19 B1 C18 -23.7(3) . no
C20 C19 B1 C26 -139.2(2) . no
C20 C19 B1 C33 98.0(2) . no
C30 C19 B1 C18 162.74(19) . no
C30 C19 B1 C26 47.2(3) . no
C30 C19 B1 C33 -75.6(2) . no
C19 C20 C21 C22 -0.1(4) . no
C20 C21 C22 C29 0.9(4) . no
C21 C22 C29 C30 -0.4(3) . no
C28 C23 C24 C25 -1.0(4) . no
C24 C23 C28 C27 1.7(4) . no
C23 C24 C25 C26 -0.7(4) . no
C24 C25 C26 C27 1.5(3) . no
C24 C25 C26 B1 -170.7(2) . no
C25 C26 C27 C28 -0.7(3) . no
B1 C26 C27 C28 170.9(2) . no
C25 C26 B1 C18 68.9(2) . no
C25 C26 B1 C19 -169.72(19) . no
C25 C26 B1 C33 -51.0(3) . no
C27 C26 B1 C18 -102.4(2) . no
C27 C26 B1 C19 19.0(3) . no
C27 C26 B1 C33 137.8(2) . no
C26 C27 C28 C23 -0.9(4) . no
C22 C29 C30 C19 -0.9(4) . no
C15 C31 C32 C18 1.3(4) . no
C38 C33 C34 C35 -1.5(3) . no
B1 C33 C34 C35 -177.4(2) . no
C34 C33 C38 C37 1.3(3) . no
B1 C33 C38 C37 177.4(2) . no
C34 C33 B1 C18 -131.2(2) . no
C34 C33 B1 C19 106.6(2) . no
C34 C33 B1 C26 -16.9(3) . no
C38 C33 B1 C18 53.1(3) . no
C38 C33 B1 C19 -69.2(2) . no
C38 C33 B1 C26 167.36(19) . no
C33 C34 C35 C36 0.7(4) . no
C34 C35 C36 C37 0.5(4) . no
C35 C36 C37 C38 -0.7(4) . no
C36 C37 C38 C33 -0.3(4) . no
